data_2022269
loop_
_publ_author_name
'Okezue, Mercy'
'Smith, Daniel'
'Zeller, Matthias'
'Byrn, Stephen R.'
'Smith, Pamela'
'Bogandowich-Knipp, Susan'
'Purcell, Dale K.'
'Clase, Kari L.'

_publ_section_title
;
 Crystal structures of salts of bedaquiline
;
_journal_coeditor_code OV3143
_journal_issue 11
_journal_name_full 'Acta Crystallographica Section C'
_journal_page_first
;
;
_journal_paper_doi 10.1107/S2053229620013455
_journal_volume 76
_journal_year 2020
_chemical_absolute_configuration ad
_chemical_formula_iupac 'C32 H32 Br N2 O2 +, C7 H5 O2 -, 0.742C2 H3 N, H2 O'
_chemical_formula_moiety 'C32 H32 Br N2 O2 +, C7 H5 O2 -, 0.742(C2 H3 N), H2 O'
_chemical_formula_sum 'C40.48 H41.23 Br N2.74 O5'
_chemical_formula_weight 726.10
_chemical_name_common
;
Bedaqulinium benzoate acetonitrile 0.742-solvate monohydrate
;
_chemical_name_systematic
'[4-(6-Bromo-2-methoxyquinolin-3-yl)-3-hydroxy-3-(naphthalen-1-yl)-4-phenylbutyl]dimethylazanium benzoate acetonitrile 0.742-solvate monohydrate'
_space_group_crystal_system monoclinic
_space_group_IT_number 4
_space_group_name_Hall 'P 2yb'
_space_group_name_H-M_alt 'P 1 21 1'
_atom_sites_solution_hydrogens mixed
_atom_sites_solution_primary isomor
_atom_sites_solution_secondary difmap
_audit_creation_method SHELXL-2018/3
_cell_angle_alpha 90
_cell_angle_beta 101.093(3)
_cell_angle_gamma 90
_cell_formula_units_Z 2
_cell_length_a 12.8661(8)
_cell_length_b 8.0386(5)
_cell_length_c 17.4704(10)
_cell_measurement_reflns_used 9023
_cell_measurement_temperature 150(2)
_cell_measurement_theta_max 79.0807
_cell_measurement_theta_min 2.5773
_cell_volume 1773.12(19)
_computing_cell_refinement
;
SAINT (Bruker, 2019)
;
_computing_data_collection
;
APEX3 (Bruker, 2019)
;
_computing_data_reduction
;
SAINT (Bruker, 2019)
;
_computing_molecular_graphics
;
Mercury (Macrae <i>et al.</i>,  2020)
;
_computing_publication_material
;
publCIF (Westrip, 2010)
;
_computing_structure_refinement
;
SHELXL2018 (Sheldrick, 2015) and
shelXle (H\"ubschle <i>et al.</i>,  2011)
;
_computing_structure_solution
;
SHELXS97 (Sheldrick, 2008)
;
_diffrn_ambient_temperature 150(2)
_diffrn_detector_area_resol_mean 7.4074
_diffrn_measured_fraction_theta_full 1.000
_diffrn_measured_fraction_theta_max 0.986
_diffrn_measurement_device_type
;
Bruker D8 Quest diffractometer with PhotonIII_C14 charge-integrating and
photon counting pixel array detector
;
_diffrn_measurement_method 'omega and phi scans'
_diffrn_radiation_monochromator 'laterally graded multilayer (Goebel) mirror'
_diffrn_radiation_type CuK\a
_diffrn_radiation_wavelength 1.54178
_diffrn_reflns_av_R_equivalents 0.0603
_diffrn_reflns_av_unetI/netI 0.0418
_diffrn_reflns_limit_h_max 16
_diffrn_reflns_limit_h_min -16
_diffrn_reflns_limit_k_max 10
_diffrn_reflns_limit_k_min -8
_diffrn_reflns_limit_l_max 22
_diffrn_reflns_limit_l_min -22
_diffrn_reflns_number 39739
_diffrn_reflns_theta_full 67.679
_diffrn_reflns_theta_max 80.060
_diffrn_reflns_theta_min 2.577
_diffrn_source 'I-mu-S microsource X-ray tube'
_diffrn_source_current '1.0 mA'
_diffrn_source_voltage '50 kV'
_exptl_absorpt_coefficient_mu 1.970
_exptl_absorpt_correction_T_max 0.7543
_exptl_absorpt_correction_T_min 0.5987
_exptl_absorpt_correction_type multi-scan
_exptl_absorpt_process_details
;
(SADABS2016; Krause <i>et al.</i>,  2015)
;
_exptl_crystal_colour colourless
_exptl_crystal_density_diffrn 1.360
_exptl_crystal_description needle
_exptl_crystal_F_000 757
_exptl_crystal_size_max 0.310
_exptl_crystal_size_mid 0.050
_exptl_crystal_size_min 0.050
_refine_diff_density_max 0.399
_refine_diff_density_min -0.499
_refine_ls_abs_structure_details
;
Flack <i>x</i> determined using 2778 quotients [(I+)-(I-)]/[(I+)+(I-)]
(Parsons <i>et al.</i>,  2013)
;
_refine_ls_abs_structure_Flack 0.004(8)
_refine_ls_extinction_method none
_refine_ls_goodness_of_fit_ref 1.058
_refine_ls_hydrogen_treatment mixed
_refine_ls_matrix_type full
_refine_ls_number_parameters 515
_refine_ls_number_reflns 7360
_refine_ls_number_restraints 195
_refine_ls_restrained_S_all 1.052
_refine_ls_R_factor_all 0.0398
_refine_ls_R_factor_gt 0.0347
_refine_ls_shift/su_max 0.001
_refine_ls_shift/su_mean 0.000
_refine_ls_structure_factor_coef Fsqd
_refine_ls_weighting_details 'w=1/[\s^2^(Fo^2^)+(0.0233P)^2^+1.0420P] where P=(Fo^2^+2Fc^2^)/3'
_refine_ls_weighting_scheme calc
_refine_ls_wR_factor_gt 0.0808
_refine_ls_wR_factor_ref 0.0847
_reflns_number_gt 6750
_reflns_number_total 7360
_reflns_threshold_expression 'I > 2\s(I)'
_cod_data_source_file ov3143sup1.cif
_cod_data_source_block 4b
_cod_original_cell_volume 1773.13(19)
_cod_original_sg_symbol_H-M 'P 21'
_cod_database_code 2022269
_shelx_space_group_comment
;
The symmetry employed for this shelxl refinement is uniquely defined
by the following loop, which should always be used as a source of
symmetry information in preference to the above space-group names.
They are only intended as comments.
;
_shelx_estimated_absorpt_t_min 0.580
_shelx_estimated_absorpt_t_max 0.908

loop_
_space_group_symop_operation_xyz
'x, y, z'
'-x, y+1/2, -z'

loop_
_atom_site_type_symbol
_atom_site_label
_atom_site_fract_x
_atom_site_fract_y
_atom_site_fract_z
_atom_site_U_iso_or_equiv
_atom_site_adp_type
_atom_site_calc_flag
_atom_site_occupancy
_atom_site_disorder_assembly
_atom_site_disorder_group
Br Br1 1.09186(3) 0.23149(6) -0.10436(2) 0.04184(12) Uani d 1 . .
O O1 0.7542(2) 0.3259(3) 0.20992(15) 0.0271(5) Uani d 1 . .
H H1B 0.734(4) 0.292(2) 0.168(3) 0.041 Uiso calc 1 . .
O O2 1.08646(19) 0.0320(3) 0.35039(14) 0.0297(5) Uani d 1 . .
O O3 0.4583(2) 0.2868(4) 0.05847(18) 0.0497(8) Uani d 1 . .
O O4 0.3385(2) 0.4448(4) -0.01724(15) 0.0373(6) Uani d 1 . .
O O5 0.6707(3) 0.2738(4) 0.05844(16) 0.0387(7) Uani d 1 . .
H H5D 0.674(5) 0.174(4) 0.041(3) 0.058 Uiso d 1 . .
H H5E 0.607(2) 0.288(7) 0.058(3) 0.058 Uiso d 1 . .
N N1 0.5911(2) -0.1342(4) 0.14353(17) 0.0272(6) Uani d 1 . .
H H1 0.618783 -0.106871 0.095314 0.033 Uiso calc 1 . .
N N2 1.1414(2) 0.0196(4) 0.23270(18) 0.0292(6) Uani d 1 . .
C C1 0.9000(2) 0.1962(4) 0.29767(17) 0.0228(7) Uani d 1 . .
H H1A 0.913127 0.113403 0.341185 0.027 Uiso calc 1 . .
C C2 0.7781(3) 0.1907(4) 0.26263(18) 0.0228(7) Uani d 1 . .
C C3 0.7471(3) 0.0265(4) 0.21840(19) 0.0234(7) Uani d 1 . .
H H3A 0.772164 0.028938 0.168253 0.028 Uiso calc 1 . .
H H3B 0.782695 -0.067448 0.249584 0.028 Uiso calc 1 . .
C C4 0.6277(3) -0.0017(5) 0.20251(19) 0.0249(7) Uani d 1 . .
H H4A 0.605984 -0.032128 0.252035 0.030 Uiso calc 1 . .
H H4B 0.591887 0.103914 0.184090 0.030 Uiso calc 1 . .
C C5 0.6308(3) -0.3018(5) 0.1703(2) 0.0391(9) Uani d 1 . .
H H5A 0.605300 -0.383658 0.129406 0.059 Uiso calc 1 . .
H H5B 0.604938 -0.331264 0.217728 0.059 Uiso calc 1 . .
H H5C 0.708438 -0.301159 0.181360 0.059 Uiso calc 1 . .
C C6 0.4732(3) -0.1344(6) 0.1230(2) 0.0366(9) Uani d 1 . .
H H6A 0.448325 -0.025168 0.102189 0.055 Uiso calc 1 . .
H H6B 0.444151 -0.158068 0.169733 0.055 Uiso calc 1 . .
H H6C 0.449601 -0.219985 0.083535 0.055 Uiso calc 1 . .
C C7 0.7184(2) 0.2225(5) 0.33036(16) 0.0237(6) Uani d 1 . .
C C8 0.6696(3) 0.3737(5) 0.3321(2) 0.0322(8) Uani d 1 . .
H H8 0.670541 0.448836 0.290297 0.039 Uiso calc 1 . .
C C9 0.6182(3) 0.4236(6) 0.3928(2) 0.0391(9) Uani d 1 . .
H H9 0.586471 0.530466 0.391630 0.047 Uiso calc 1 . .
C C10 0.6143(3) 0.3178(6) 0.4529(2) 0.0371(9) Uani d 1 . .
H H10 0.578544 0.350206 0.493248 0.045 Uiso calc 1 . .
C C11 0.6629(3) 0.1604(5) 0.4556(2) 0.0328(8) Uani d 1 . .
C C12 0.6601(4) 0.0520(6) 0.5190(2) 0.0464(11) Uani d 1 . .
H H12 0.624115 0.086173 0.559045 0.056 Uiso calc 1 . .
C C13 0.7070(5) -0.0985(7) 0.5241(3) 0.0578(14) Uani d 1 . .
H H13 0.704267 -0.168798 0.567337 0.069 Uiso calc 1 . .
C C14 0.7601(4) -0.1511(6) 0.4650(3) 0.0477(11) Uani d 1 . .
H H14 0.793019 -0.257285 0.468543 0.057 Uiso calc 1 . .
C C15 0.7646(3) -0.0505(5) 0.4024(2) 0.0329(8) Uani d 1 . .
H H15 0.800873 -0.088643 0.363250 0.040 Uiso calc 1 . .
C C16 0.7167(3) 0.1088(5) 0.3945(2) 0.0261(7) Uani d 1 . .
C C17 0.9317(3) 0.3644(4) 0.33358(19) 0.0243(7) Uani d 1 . .
C C18 0.9390(3) 0.3895(5) 0.41323(19) 0.0287(7) Uani d 1 . .
H H18 0.925588 0.299474 0.445188 0.034 Uiso calc 1 . .
C C19 0.9654(3) 0.5436(5) 0.4466(2) 0.0319(8) Uani d 1 . .
H H19 0.970429 0.558180 0.501130 0.038 Uiso calc 1 . .
C C20 0.9846(3) 0.6768(5) 0.4009(2) 0.0340(8) Uani d 1 . .
H H20 1.002007 0.782928 0.423684 0.041 Uiso calc 1 . .
C C21 0.9780(3) 0.6530(5) 0.3214(2) 0.0341(8) Uani d 1 . .
H H21 0.991414 0.743347 0.289646 0.041 Uiso calc 1 . .
C C22 0.9520(3) 0.4987(5) 0.2883(2) 0.0301(8) Uani d 1 . .
H H22 0.947839 0.484164 0.233828 0.036 Uiso calc 1 . .
C C23 0.9726(3) 0.1487(4) 0.2416(2) 0.0241(7) Uani d 1 . .
C C24 0.9580(3) 0.1938(4) 0.16468(18) 0.0242(7) Uani d 1 . .
H H24 0.896018 0.253246 0.141633 0.029 Uiso calc 1 . .
C C25 1.0347(3) 0.1528(5) 0.1189(2) 0.0263(7) Uani d 1 . .
C C26 1.0240(3) 0.2018(5) 0.04000(19) 0.0289(8) Uani d 1 . .
H H26 0.964322 0.264196 0.015139 0.035 Uiso calc 1 . .
C C27 1.1014(3) 0.1574(5) 0.0004(2) 0.0312(8) Uani d 1 . .
C C28 1.1884(3) 0.0584(5) 0.0338(2) 0.0361(9) Uani d 1 . .
H H28 1.238547 0.023743 0.003564 0.043 Uiso calc 1 . .
C C29 1.2000(3) 0.0124(6) 0.1104(3) 0.0378(9) Uani d 1 . .
H H29 1.259208 -0.052812 0.133734 0.045 Uiso calc 1 . .
C C30 1.1246(3) 0.0612(5) 0.1550(2) 0.0285(7) Uani d 1 . .
C C31 1.0703(3) 0.0644(4) 0.2727(2) 0.0251(7) Uani d 1 . .
C C32 1.1850(3) -0.0452(6) 0.3846(3) 0.0427(10) Uani d 1 . .
H H32A 1.191281 -0.152129 0.358991 0.064 Uiso calc 1 . .
H H32B 1.187118 -0.063515 0.440374 0.064 Uiso calc 1 . .
H H32C 1.243771 0.027348 0.377926 0.064 Uiso calc 1 . .
C C33 0.3819(3) 0.3840(5) 0.0484(2) 0.0310(8) Uani d 1 . .
C C34 0.3376(12) 0.439(3) 0.1162(6) 0.030(2) Uani d 0.742(7) A 1
C C35 0.2342(10) 0.5018(15) 0.1055(5) 0.0338(19) Uani d 0.742(7) A 1
H H35 0.193862 0.513732 0.054183 0.041 Uiso calc 0.742(7) A 1
C C36 0.1905(9) 0.5461(17) 0.1683(5) 0.047(2) Uani d 0.742(7) A 1
H H36 0.118077 0.577683 0.160811 0.057 Uiso calc 0.742(7) A 1
C C37 0.2530(7) 0.5447(12) 0.2437(5) 0.0531(19) Uani d 0.742(7) A 1
H H37 0.225227 0.586384 0.286502 0.064 Uiso calc 0.742(7) A 1
C C38 0.3550(6) 0.4828(10) 0.2555(4) 0.0467(16) Uani d 0.742(7) A 1
H H38 0.396204 0.475671 0.306703 0.056 Uiso calc 0.742(7) A 1
C C39 0.3966(5) 0.4313(9) 0.1920(4) 0.0371(14) Uani d 0.742(7) A 1
H H39 0.466935 0.389697 0.200206 0.044 Uiso calc 0.742(7) A 1
C C34B 0.331(4) 0.429(8) 0.1208(16) 0.0242(7) Uani d 0.258(7) A 2
C C35B 0.239(3) 0.526(5) 0.1165(17) 0.035(4) Uani d 0.258(7) A 2
H H35B 0.202750 0.564683 0.067136 0.042 Uiso calc 0.258(7) A 2
C C36B 0.202(3) 0.567(5) 0.1825(16) 0.044(4) Uani d 0.258(7) A 2
H H36B 0.150076 0.651410 0.181779 0.053 Uiso calc 0.258(7) A 2
C C37B 0.2432(18) 0.479(3) 0.2514(14) 0.047(3) Uani d 0.258(7) A 2
H H37B 0.205535 0.477535 0.293157 0.056 Uiso calc 0.258(7) A 2
C C38B 0.3375(16) 0.396(3) 0.2586(11) 0.047(3) Uani d 0.258(7) A 2
H H38B 0.373369 0.359002 0.308434 0.057 Uiso calc 0.258(7) A 2
C C39B 0.3805(17) 0.365(3) 0.1932(11) 0.039(3) Uani d 0.258(7) A 2
H H39B 0.443068 0.299799 0.197365 0.047 Uiso calc 0.258(7) A 2
N N3 0.4791(5) -0.2008(8) 0.3556(4) 0.0620(18) Uani d 0.742(7) A 1
C C40 0.4502(5) -0.0703(9) 0.3379(4) 0.0477(16) Uani d 0.742(7) A 1
C C41 0.4178(6) 0.0985(10) 0.3164(5) 0.063(2) Uani d 0.742(7) A 1
H H41A 0.473979 0.155009 0.295727 0.12(4) Uiso calc 0.742(7) A 1
H H41B 0.404449 0.158210 0.362451 0.14(5) Uiso calc 0.742(7) A 1
H H41C 0.352857 0.096518 0.276432 0.06(2) Uiso calc 0.742(7) A 1

loop_
_atom_site_aniso_label
_atom_site_aniso_U_11
_atom_site_aniso_U_22
_atom_site_aniso_U_33
_atom_site_aniso_U_12
_atom_site_aniso_U_13
_atom_site_aniso_U_23
Br1 0.0403(2) 0.0597(3) 0.02848(18) -0.0089(2) 0.01393(14) -0.0069(2)
O1 0.0346(14) 0.0229(13) 0.0218(12) 0.0020(10) 0.0004(10) 0.0026(9)
O2 0.0255(12) 0.0329(14) 0.0287(13) 0.0057(10) -0.0002(10) 0.0040(11)
O3 0.0501(17) 0.053(2) 0.0513(17) 0.0218(14) 0.0217(14) 0.0106(14)
O4 0.0429(16) 0.0428(17) 0.0267(13) 0.0012(13) 0.0080(11) 0.0042(12)
O5 0.0430(15) 0.0396(19) 0.0296(14) 0.0001(12) -0.0030(12) 0.0026(11)
N1 0.0259(15) 0.0300(17) 0.0247(14) -0.0036(12) 0.0020(11) -0.0002(12)
N2 0.0236(14) 0.0298(17) 0.0348(16) 0.0020(12) 0.0075(12) -0.0010(13)
C1 0.0249(15) 0.025(2) 0.0189(14) 0.0024(13) 0.0057(11) 0.0019(12)
C2 0.0264(15) 0.0230(19) 0.0186(14) 0.0018(12) 0.0036(12) 0.0011(12)
C3 0.0253(16) 0.0233(17) 0.0216(15) 0.0032(13) 0.0043(12) -0.0013(13)
C4 0.0269(17) 0.0279(19) 0.0200(16) -0.0004(14) 0.0049(13) -0.0038(13)
C5 0.042(2) 0.030(2) 0.044(2) -0.0019(17) 0.0062(16) 0.0004(17)
C6 0.0284(19) 0.046(2) 0.0318(19) -0.0067(16) -0.0032(15) 0.0013(17)
C7 0.0213(13) 0.0262(17) 0.0226(13) 0.0029(16) 0.0014(10) -0.0024(16)
C8 0.0338(19) 0.034(2) 0.0292(18) 0.0083(16) 0.0055(15) 0.0040(15)
C9 0.042(2) 0.037(2) 0.038(2) 0.0124(18) 0.0085(17) -0.0050(17)
C10 0.036(2) 0.046(2) 0.032(2) 0.0070(18) 0.0116(17) -0.0042(17)
C11 0.0315(19) 0.042(2) 0.0249(18) 0.0011(16) 0.0068(15) 0.0003(15)
C12 0.056(3) 0.054(3) 0.035(2) 0.006(2) 0.025(2) 0.007(2)
C13 0.077(3) 0.062(3) 0.043(3) 0.015(3) 0.033(2) 0.023(2)
C14 0.064(3) 0.043(3) 0.041(2) 0.011(2) 0.023(2) 0.0151(19)
C15 0.037(2) 0.031(2) 0.0324(19) 0.0024(16) 0.0111(16) 0.0040(15)
C16 0.0240(16) 0.0307(19) 0.0239(17) 0.0004(13) 0.0052(13) 0.0014(13)
C17 0.0229(16) 0.0269(18) 0.0223(16) 0.0006(13) 0.0022(12) 0.0014(13)
C18 0.0379(19) 0.0275(19) 0.0197(16) -0.0008(15) 0.0027(14) 0.0023(13)
C19 0.044(2) 0.031(2) 0.0197(16) -0.0037(16) 0.0048(15) -0.0011(14)
C20 0.048(2) 0.027(2) 0.0261(17) -0.0024(15) 0.0028(15) -0.0029(13)
C21 0.049(2) 0.029(2) 0.0240(17) -0.0065(17) 0.0074(15) 0.0036(15)
C22 0.041(2) 0.030(2) 0.0204(16) -0.0047(15) 0.0078(14) -0.0004(14)
C23 0.0220(16) 0.0228(17) 0.0275(17) 0.0007(13) 0.0045(13) -0.0019(13)
C24 0.0239(14) 0.0259(19) 0.0232(14) 0.0014(12) 0.0060(12) -0.0018(12)
C25 0.0244(16) 0.0262(18) 0.0300(18) -0.0026(13) 0.0091(13) -0.0038(14)
C26 0.0284(16) 0.034(2) 0.0251(15) -0.0016(14) 0.0087(12) -0.0039(14)
C27 0.0326(19) 0.034(2) 0.0287(18) -0.0096(16) 0.0104(15) -0.0061(15)
C28 0.0308(19) 0.039(2) 0.043(2) -0.0012(16) 0.0185(16) -0.0075(17)
C29 0.0283(19) 0.038(2) 0.049(2) 0.0038(16) 0.0120(17) -0.0006(18)
C30 0.0250(17) 0.0272(19) 0.0341(19) -0.0004(14) 0.0074(14) -0.0022(15)
C31 0.0253(16) 0.0220(17) 0.0270(17) -0.0010(13) 0.0025(13) 0.0024(13)
C32 0.030(2) 0.051(3) 0.042(2) 0.0104(18) -0.0054(17) 0.0067(19)
C33 0.0353(19) 0.029(2) 0.0299(18) -0.0005(15) 0.0096(15) 0.0002(15)
C34 0.030(3) 0.035(4) 0.027(3) -0.001(3) 0.006(2) -0.001(2)
C35 0.034(3) 0.035(4) 0.032(3) 0.004(3) 0.006(3) -0.005(3)
C36 0.041(4) 0.060(5) 0.042(4) 0.012(4) 0.010(3) -0.013(4)
C37 0.065(4) 0.058(5) 0.040(3) 0.010(4) 0.019(3) -0.009(3)
C38 0.056(3) 0.053(4) 0.030(3) 0.002(3) 0.005(2) -0.007(3)
C39 0.036(3) 0.040(4) 0.034(3) 0.000(3) 0.003(2) -0.001(3)
C34B 0.0239(14) 0.0259(19) 0.0232(14) 0.0014(12) 0.0060(12) -0.0018(12)
C35B 0.031(6) 0.042(7) 0.030(6) 0.003(6) 0.003(5) -0.006(6)
C36B 0.044(6) 0.052(7) 0.037(6) 0.009(6) 0.012(6) -0.017(6)
C37B 0.053(6) 0.055(7) 0.036(6) 0.003(6) 0.018(5) -0.009(6)
C38B 0.052(6) 0.056(7) 0.036(5) 0.004(6) 0.012(5) -0.003(6)
C39B 0.040(6) 0.044(6) 0.033(5) 0.004(6) 0.008(5) -0.004(6)
N3 0.077(4) 0.038(3) 0.078(4) 0.002(3) 0.030(3) 0.015(3)
C40 0.045(3) 0.053(4) 0.051(4) -0.008(3) 0.024(3) -0.002(3)
C41 0.049(4) 0.055(4) 0.092(6) 0.009(3) 0.032(4) 0.007(4)

loop_
_atom_type_symbol
_atom_type_description
_atom_type_scat_dispersion_real
_atom_type_scat_dispersion_imag
_atom_type_scat_source
C C 0.0181 0.0091 'International Tables Vol C Tables 4.2.6.8 and 6.1.1.4'
H H 0.0000 0.0000 'International Tables Vol C Tables 4.2.6.8 and 6.1.1.4'
N N 0.0311 0.0180 'International Tables Vol C Tables 4.2.6.8 and 6.1.1.4'
O O 0.0492 0.0322 'International Tables Vol C Tables 4.2.6.8 and 6.1.1.4'
Br Br -0.6763 1.2805 'International Tables Vol C Tables 4.2.6.8 and 6.1.1.4'

loop_
_geom_angle_atom_site_label_1
_geom_angle_atom_site_label_2
_geom_angle_atom_site_label_3
_geom_angle_site_symmetry_1
_geom_angle_site_symmetry_3
_geom_angle
_geom_angle_publ_flag
C2 O1 H1B . . 109.5 ?
C31 O2 C32 . . 116.9(3) ?
H5D O5 H5E . . 104(5) ?
C5 N1 C6 . . 110.4(3) ?
C5 N1 C4 . . 112.7(3) ?
C6 N1 C4 . . 109.8(3) ?
C5 N1 H1 . . 107.9 ?
C6 N1 H1 . . 107.9 ?
C4 N1 H1 . . 107.9 ?
C31 N2 C30 . . 117.9(3) ?
C17 C1 C23 . . 109.9(3) ?
C17 C1 C2 . . 110.9(3) ?
C23 C1 C2 . . 115.5(3) ?
C17 C1 H1A . . 106.7 ?
C23 C1 H1A . . 106.7 ?
C2 C1 H1A . . 106.7 ?
O1 C2 C3 . . 109.1(3) ?
O1 C2 C7 . . 107.0(3) ?
C3 C2 C7 . . 113.9(3) ?
O1 C2 C1 . . 107.8(3) ?
C3 C2 C1 . . 111.2(3) ?
C7 C2 C1 . . 107.6(2) ?
C4 C3 C2 . . 111.8(3) ?
C4 C3 H3A . . 109.2 ?
C2 C3 H3A . . 109.2 ?
C4 C3 H3B . . 109.2 ?
C2 C3 H3B . . 109.2 ?
H3A C3 H3B . . 107.9 ?
N1 C4 C3 . . 113.9(3) ?
N1 C4 H4A . . 108.8 ?
C3 C4 H4A . . 108.8 ?
N1 C4 H4B . . 108.8 ?
C3 C4 H4B . . 108.8 ?
H4A C4 H4B . . 107.7 ?
N1 C5 H5A . . 109.5 ?
N1 C5 H5B . . 109.5 ?
H5A C5 H5B . . 109.5 ?
N1 C5 H5C . . 109.5 ?
H5A C5 H5C . . 109.5 ?
H5B C5 H5C . . 109.5 ?
N1 C6 H6A . . 109.5 ?
N1 C6 H6B . . 109.5 ?
H6A C6 H6B . . 109.5 ?
N1 C6 H6C . . 109.5 ?
H6A C6 H6C . . 109.5 ?
H6B C6 H6C . . 109.5 ?
C8 C7 C16 . . 117.8(3) ?
C8 C7 C2 . . 117.3(3) ?
C16 C7 C2 . . 124.7(3) ?
C7 C8 C9 . . 123.5(4) ?
C7 C8 H8 . . 118.3 ?
C9 C8 H8 . . 118.3 ?
C10 C9 C8 . . 119.6(4) ?
C10 C9 H9 . . 120.2 ?
C8 C9 H9 . . 120.2 ?
C9 C10 C11 . . 120.4(4) ?
C9 C10 H10 . . 119.8 ?
C11 C10 H10 . . 119.8 ?
C10 C11 C12 . . 120.1(4) ?
C10 C11 C16 . . 120.5(4) ?
C12 C11 C16 . . 119.5(4) ?
C13 C12 C11 . . 121.7(4) ?
C13 C12 H12 . . 119.2 ?
C11 C12 H12 . . 119.2 ?
C12 C13 C14 . . 119.8(4) ?
C12 C13 H13 . . 120.1 ?
C14 C13 H13 . . 120.1 ?
C15 C14 C13 . . 120.6(4) ?
C15 C14 H14 . . 119.7 ?
C13 C14 H14 . . 119.7 ?
C14 C15 C16 . . 121.8(4) ?
C14 C15 H15 . . 119.1 ?
C16 C15 H15 . . 119.1 ?
C15 C16 C11 . . 116.7(3) ?
C15 C16 C7 . . 125.1(3) ?
C11 C16 C7 . . 118.2(3) ?
C18 C17 C22 . . 118.1(3) ?
C18 C17 C1 . . 120.3(3) ?
C22 C17 C1 . . 121.5(3) ?
C19 C18 C17 . . 121.0(3) ?
C19 C18 H18 . . 119.5 ?
C17 C18 H18 . . 119.5 ?
C18 C19 C20 . . 120.4(3) ?
C18 C19 H19 . . 119.8 ?
C20 C19 H19 . . 119.8 ?
C19 C20 C21 . . 119.1(4) ?
C19 C20 H20 . . 120.4 ?
C21 C20 H20 . . 120.4 ?
C22 C21 C20 . . 120.4(3) ?
C22 C21 H21 . . 119.8 ?
C20 C21 H21 . . 119.8 ?
C21 C22 C17 . . 121.0(3) ?
C21 C22 H22 . . 119.5 ?
C17 C22 H22 . . 119.5 ?
C24 C23 C31 . . 116.1(3) ?
C24 C23 C1 . . 125.3(3) ?
C31 C23 C1 . . 118.2(3) ?
C23 C24 C25 . . 120.7(3) ?
C23 C24 H24 . . 119.6 ?
C25 C24 H24 . . 119.6 ?
C30 C25 C26 . . 119.9(3) ?
C30 C25 C24 . . 117.8(3) ?
C26 C25 C24 . . 122.4(3) ?
C27 C26 C25 . . 118.6(3) ?
C27 C26 H26 . . 120.7 ?
C25 C26 H26 . . 120.7 ?
C26 C27 C28 . . 122.5(4) ?
C26 C27 Br1 . . 119.2(3) ?
C28 C27 Br1 . . 118.3(3) ?
C29 C28 C27 . . 119.1(3) ?
C29 C28 H28 . . 120.4 ?
C27 C28 H28 . . 120.4 ?
C28 C29 C30 . . 120.6(4) ?
C28 C29 H29 . . 119.7 ?
C30 C29 H29 . . 119.7 ?
N2 C30 C29 . . 118.9(3) ?
N2 C30 C25 . . 121.9(3) ?
C29 C30 C25 . . 119.2(3) ?
N2 C31 O2 . . 119.6(3) ?
N2 C31 C23 . . 125.4(3) ?
O2 C31 C23 . . 115.0(3) ?
O2 C32 H32A . . 109.5 ?
O2 C32 H32B . . 109.5 ?
H32A C32 H32B . . 109.5 ?
O2 C32 H32C . . 109.5 ?
H32A C32 H32C . . 109.5 ?
H32B C32 H32C . . 109.5 ?
O3 C33 O4 . . 124.6(4) ?
O3 C33 C34 . . 119.5(5) ?
O4 C33 C34 . . 115.9(5) ?
O3 C33 C34B . . 118.1(11) ?
O4 C33 C34B . . 117.2(11) ?
C39 C34 C35 . . 118.2(9) ?
C39 C34 C33 . . 121.6(9) ?
C35 C34 C33 . . 120.2(9) ?
C36 C35 C34 . . 120.7(8) ?
C36 C35 H35 . . 119.6 ?
C34 C35 H35 . . 119.6 ?
C35 C36 C37 . . 119.9(8) ?
C35 C36 H36 . . 120.1 ?
C37 C36 H36 . . 120.1 ?
C38 C37 C36 . . 119.9(7) ?
C38 C37 H37 . . 120.0 ?
C36 C37 H37 . . 120.0 ?
C37 C38 C39 . . 119.4(6) ?
C37 C38 H38 . . 120.3 ?
C39 C38 H38 . . 120.3 ?
C38 C39 C34 . . 121.6(7) ?
C38 C39 H39 . . 119.2 ?
C34 C39 H39 . . 119.2 ?
C39B C34B C35B . . 119(2) ?
C39B C34B C33 . . 117(2) ?
C35B C34B C33 . . 124(2) ?
C36B C35B C34B . . 121(2) ?
C36B C35B H35B . . 119.6 ?
C34B C35B H35B . . 119.6 ?
C35B C36B C37B . . 118(2) ?
C35B C36B H36B . . 121.2 ?
C37B C36B H36B . . 121.2 ?
C38B C37B C36B . . 120(2) ?
C38B C37B H37B . . 119.8 ?
C36B C37B H37B . . 119.8 ?
C37B C38B C39B . . 120.0(17) ?
C37B C38B H38B . . 120.0 ?
C39B C38B H38B . . 120.0 ?
C38B C39B C34B . . 119.7(19) ?
C38B C39B H39B . . 120.2 ?
C34B C39B H39B . . 120.2 ?
N3 C40 C41 . . 177.7(8) ?
C40 C41 H41A . . 109.5 ?
C40 C41 H41B . . 109.5 ?
H41A C41 H41B . . 109.5 ?
C40 C41 H41C . . 109.5 ?
H41A C41 H41C . . 109.5 ?
H41B C41 H41C . . 109.5 ?

loop_
_geom_bond_atom_site_label_1
_geom_bond_atom_site_label_2
_geom_bond_site_symmetry_2
_geom_bond_distance
_geom_bond_publ_flag
Br1 C27 . 1.905(4) ?
O1 C2 . 1.419(4) ?
O1 H1B . 0.77(5) ?
O2 C31 . 1.358(4) ?
O2 C32 . 1.434(4) ?
O3 C33 . 1.241(5) ?
O4 C33 . 1.273(5) ?
O5 H5D . 0.86(3) ?
O5 H5E . 0.82(3) ?
N1 C5 . 1.484(5) ?
N1 C6 . 1.490(5) ?
N1 C4 . 1.494(4) ?
N1 H1 . 1.0000 ?
N2 C31 . 1.305(5) ?
N2 C30 . 1.374(5) ?
C1 C17 . 1.513(5) ?
C1 C23 . 1.526(4) ?
C1 C2 . 1.572(4) ?
C1 H1A . 1.0000 ?
C2 C3 . 1.543(5) ?
C2 C7 . 1.551(4) ?
C3 C4 . 1.525(5) ?
C3 H3A . 0.9900 ?
C3 H3B . 0.9900 ?
C4 H4A . 0.9900 ?
C4 H4B . 0.9900 ?
C5 H5A . 0.9800 ?
C5 H5B . 0.9800 ?
C5 H5C . 0.9800 ?
C6 H6A . 0.9800 ?
C6 H6B . 0.9800 ?
C6 H6C . 0.9800 ?
C7 C8 . 1.370(6) ?
C7 C16 . 1.449(5) ?
C8 C9 . 1.411(5) ?
C8 H8 . 0.9500 ?
C9 C10 . 1.359(6) ?
C9 H9 . 0.9500 ?
C10 C11 . 1.408(6) ?
C10 H10 . 0.9500 ?
C11 C12 . 1.416(6) ?
C11 C16 . 1.440(5) ?
C12 C13 . 1.347(7) ?
C12 H12 . 0.9500 ?
C13 C14 . 1.408(6) ?
C13 H13 . 0.9500 ?
C14 C15 . 1.370(5) ?
C14 H14 . 0.9500 ?
C15 C16 . 1.417(5) ?
C15 H15 . 0.9500 ?
C17 C18 . 1.391(5) ?
C17 C22 . 1.393(5) ?
C18 C19 . 1.383(5) ?
C18 H18 . 0.9500 ?
C19 C20 . 1.386(5) ?
C19 H19 . 0.9500 ?
C20 C21 . 1.387(5) ?
C20 H20 . 0.9500 ?
C21 C22 . 1.383(5) ?
C21 H21 . 0.9500 ?
C22 H22 . 0.9500 ?
C23 C24 . 1.370(5) ?
C23 C31 . 1.440(5) ?
C24 C25 . 1.423(5) ?
C24 H24 . 0.9500 ?
C25 C30 . 1.413(5) ?
C25 C26 . 1.415(5) ?
C26 C27 . 1.365(5) ?
C26 H26 . 0.9500 ?
C27 C28 . 1.406(6) ?
C28 C29 . 1.369(6) ?
C28 H28 . 0.9500 ?
C29 C30 . 1.412(5) ?
C29 H29 . 0.9500 ?
C32 H32A . 0.9800 ?
C32 H32B . 0.9800 ?
C32 H32C . 0.9800 ?
C33 C34 . 1.478(12) ?
C33 C34B . 1.57(3) ?
C34 C39 . 1.395(11) ?
C34 C35 . 1.401(10) ?
C35 C36 . 1.373(9) ?
C35 H35 . 0.9500 ?
C36 C37 . 1.405(10) ?
C36 H36 . 0.9500 ?
C37 C38 . 1.381(10) ?
C37 H37 . 0.9500 ?
C38 C39 . 1.385(8) ?
C38 H38 . 0.9500 ?
C39 H39 . 0.9500 ?
C34B C39B . 1.40(2) ?
C34B C35B . 1.41(2) ?
C35B C36B . 1.37(2) ?
C35B H35B . 0.9500 ?
C36B C37B . 1.41(2) ?
C36B H36B . 0.9500 ?
C37B C38B . 1.37(2) ?
C37B H37B . 0.9500 ?
C38B C39B . 1.384(19) ?
C38B H38B . 0.9500 ?
C39B H39B . 0.9500 ?
N3 C40 . 1.136(9) ?
C40 C41 . 1.448(10) ?
C41 H41A . 0.9800 ?
C41 H41B . 0.9800 ?
C41 H41C . 0.9800 ?

loop_
_geom_hbond_atom_site_label_D
_geom_hbond_atom_site_label_H
_geom_hbond_atom_site_label_A
_geom_hbond_site_symmetry_A
_geom_hbond_distance_DH
_geom_hbond_distance_HA
_geom_hbond_distance_DA
_geom_hbond_angle_DHA
_geom_hbond_publ_flag
O1 H1B O5 . 0.77 1.94 2.691(4) 163.3 yes
O5 H5D O4 2_645 0.86(3) 1.89(3) 2.738(4) 168(6) yes
O5 H5E O3 . 0.82(3) 1.92(3) 2.734(4) 172(6) yes
N1 H1 O4 2_645 1.00 1.62 2.619(4) 177.7 yes
C5 H5C Br1 2_745 0.98 3.13 3.964(4) 143.6 yes
C6 H6A O3 . 0.98 2.63 3.562(6) 158.5 yes
C28 H28 O5 2_745 0.95 2.66 3.498(5) 147.8 yes

loop_
_geom_torsion_atom_site_label_1
_geom_torsion_atom_site_label_2
_geom_torsion_atom_site_label_3
_geom_torsion_atom_site_label_4
_geom_torsion_site_symmetry_1
_geom_torsion_site_symmetry_2
_geom_torsion_site_symmetry_3
_geom_torsion_site_symmetry_4
_geom_torsion
_geom_torsion_publ_flag
C17 C1 C2 O1 . . . . 54.5(3) ?
C23 C1 C2 O1 . . . . -71.4(3) ?
C17 C1 C2 C3 . . . . 174.1(3) ?
C23 C1 C2 C3 . . . . 48.2(4) ?
C17 C1 C2 C7 . . . . -60.6(3) ?
C23 C1 C2 C7 . . . . 173.6(3) ?
O1 C2 C3 C4 . . . . -76.1(3) ?
C7 C2 C3 C4 . . . . 43.4(4) ?
C1 C2 C3 C4 . . . . 165.1(3) ?
C5 N1 C4 C3 . . . . 65.3(4) ?
C6 N1 C4 C3 . . . . -171.3(3) ?
C2 C3 C4 N1 . . . . 165.5(3) ?
O1 C2 C7 C8 . . . . -8.1(4) ?
C3 C2 C7 C8 . . . . -128.8(3) ?
C1 C2 C7 C8 . . . . 107.5(3) ?
O1 C2 C7 C16 . . . . 176.3(3) ?
C3 C2 C7 C16 . . . . 55.6(4) ?
C1 C2 C7 C16 . . . . -68.1(4) ?
C16 C7 C8 C9 . . . . -0.1(6) ?
C2 C7 C8 C9 . . . . -175.9(3) ?
C7 C8 C9 C10 . . . . -0.9(6) ?
C8 C9 C10 C11 . . . . 1.2(6) ?
C9 C10 C11 C12 . . . . 178.9(4) ?
C9 C10 C11 C16 . . . . -0.5(6) ?
C10 C11 C12 C13 . . . . -179.1(5) ?
C16 C11 C12 C13 . . . . 0.4(7) ?
C11 C12 C13 C14 . . . . -0.3(8) ?
C12 C13 C14 C15 . . . . 0.1(8) ?
C13 C14 C15 C16 . . . . 0.0(7) ?
C14 C15 C16 C11 . . . . 0.1(6) ?
C14 C15 C16 C7 . . . . 179.7(4) ?
C10 C11 C16 C15 . . . . 179.2(4) ?
C12 C11 C16 C15 . . . . -0.3(6) ?
C10 C11 C16 C7 . . . . -0.5(5) ?
C12 C11 C16 C7 . . . . -179.9(4) ?
C8 C7 C16 C15 . . . . -178.9(4) ?
C2 C7 C16 C15 . . . . -3.3(5) ?
C8 C7 C16 C11 . . . . 0.7(5) ?
C2 C7 C16 C11 . . . . 176.3(3) ?
C23 C1 C17 C18 . . . . -135.1(3) ?
C2 C1 C17 C18 . . . . 95.9(4) ?
C23 C1 C17 C22 . . . . 46.4(4) ?
C2 C1 C17 C22 . . . . -82.5(4) ?
C22 C17 C18 C19 . . . . 0.1(5) ?
C1 C17 C18 C19 . . . . -178.4(3) ?
C17 C18 C19 C20 . . . . 0.4(6) ?
C18 C19 C20 C21 . . . . -0.7(6) ?
C19 C20 C21 C22 . . . . 0.4(6) ?
C20 C21 C22 C17 . . . . 0.1(6) ?
C18 C17 C22 C21 . . . . -0.3(6) ?
C1 C17 C22 C21 . . . . 178.2(3) ?
C17 C1 C23 C24 . . . . -86.1(4) ?
C2 C1 C23 C24 . . . . 40.2(5) ?
C17 C1 C23 C31 . . . . 87.0(4) ?
C2 C1 C23 C31 . . . . -146.7(3) ?
C31 C23 C24 C25 . . . . 2.2(5) ?
C1 C23 C24 C25 . . . . 175.4(3) ?
C23 C24 C25 C30 . . . . 1.3(5) ?
C23 C24 C25 C26 . . . . -178.0(3) ?
C30 C25 C26 C27 . . . . 0.6(5) ?
C24 C25 C26 C27 . . . . 179.9(3) ?
C25 C26 C27 C28 . . . . 3.2(6) ?
C25 C26 C27 Br1 . . . . -177.0(3) ?
C26 C27 C28 C29 . . . . -4.1(6) ?
Br1 C27 C28 C29 . . . . 176.1(3) ?
C27 C28 C29 C30 . . . . 1.1(6) ?
C31 N2 C30 C29 . . . . -179.3(4) ?
C31 N2 C30 C25 . . . . 1.4(5) ?
C28 C29 C30 N2 . . . . -176.9(4) ?
C28 C29 C30 C25 . . . . 2.4(6) ?
C26 C25 C30 N2 . . . . 176.0(3) ?
C24 C25 C30 N2 . . . . -3.3(5) ?
C26 C25 C30 C29 . . . . -3.3(6) ?
C24 C25 C30 C29 . . . . 177.4(3) ?
C30 N2 C31 O2 . . . . -177.1(3) ?
C30 N2 C31 C23 . . . . 2.6(5) ?
C32 O2 C31 N2 . . . . 2.4(5) ?
C32 O2 C31 C23 . . . . -177.3(3) ?
C24 C23 C31 N2 . . . . -4.4(5) ?
C1 C23 C31 N2 . . . . -178.2(3) ?
C24 C23 C31 O2 . . . . 175.3(3) ?
C1 C23 C31 O2 . . . . 1.5(5) ?
O3 C33 C34 C39 . . . . 21(2) ?
O4 C33 C34 C39 . . . . -157.5(13) ?
O3 C33 C34 C35 . . . . -159.2(14) ?
O4 C33 C34 C35 . . . . 22(2) ?
C39 C34 C35 C36 . . . . -3(3) ?
C33 C34 C35 C36 . . . . 177.0(13) ?
C34 C35 C36 C37 . . . . 6(2) ?
C35 C36 C37 C38 . . . . -6.6(17) ?
C36 C37 C38 C39 . . . . 3.6(14) ?
C37 C38 C39 C34 . . . . -0.6(16) ?
C35 C34 C39 C38 . . . . 0(2) ?
C33 C34 C39 C38 . . . . 180.0(12) ?
O3 C33 C34B C39B . . . . 4(6) ?
O4 C33 C34B C39B . . . . -179(3) ?
O3 C33 C34B C35B . . . . -175(5) ?
O4 C33 C34B C35B . . . . 2(7) ?
C39B C34B C35B C36B . . . . 4(8) ?
C33 C34B C35B C36B . . . . -177(4) ?
C34B C35B C36B C37B . . . . -14(6) ?
C35B C36B C37B C38B . . . . 19(5) ?
C36B C37B C38B C39B . . . . -15(4) ?
C37B C38B C39B C34B . . . . 5(5) ?
C35B C34B C39B C38B . . . . 1(8) ?
C33 C34B C39B C38B . . . . -178(3) ?

_cod_database_fobs_code 2022269
